data_1519989
loop_
_publ_author_name
'Coles, Simon J.'
'Hursthouse, Michael B.'
'Davies, David B.'
'Kilic, A.'
'Uslu, A.'

_publ_section_title
;
 C4H8Cl4N3O2P3
;
_journal_name_full 'Crystal Structure Report Archive'
_journal_page_first 484
_journal_year 2008
_chemical_formula_sum 'C4 H8 Cl4 N3 O2 P3'
_chemical_formula_weight 364.84
_space_group_IT_number 9
_symmetry_cell_setting monoclinic
_symmetry_space_group_name_Hall 'C -2yc'
_symmetry_space_group_name_H-M 'C 1 c 1'
_atom_sites_solution_hydrogens geom
_atom_sites_solution_primary direct
_atom_sites_solution_secondary difmap
_cell_angle_alpha 90.00
_cell_angle_beta 109.500(3)
_cell_angle_gamma 90.00
_cell_formula_units_Z 4
_cell_length_a 14.8296(9)
_cell_length_b 6.0926(3)
_cell_length_c 15.4113(12)
_cell_measurement_reflns_used 1096
_cell_measurement_temperature 120(2)
_cell_measurement_theta_max 27.48
_cell_measurement_theta_min 1.0
_cell_volume 1312.56(15)
_computing_cell_refinement 'DENZO, COLLECT'
_computing_data_reduction 'DENZO, COLLECT'
_computing_molecular_graphics 'PLATON (Spek, 1990)'
_computing_structure_refinement 'SHELXL-97 (Sheldrick, 1997)'
_computing_structure_solution 'SHELXS-97 (Sheldrick, 1997)'
_diffrn_ambient_temperature 120(2)
_diffrn_detector_area_resol_mean 9.091
_diffrn_measured_fraction_theta_full 0.777
_diffrn_measured_fraction_theta_max 0.777
_diffrn_measurement_device_type 'Bruker-Nonius KappaCCD Area Detector'
_diffrn_measurement_method '\f and \w scans'
_diffrn_radiation_monochromator graphite
_diffrn_radiation_source 'Bruker-Nonius FR591 rotating anode'
_diffrn_radiation_type MoK\a
_diffrn_radiation_wavelength 0.71073
_diffrn_reflns_av_R_equivalents 0.0445
_diffrn_reflns_av_sigmaI/netI 0.0948
_diffrn_reflns_limit_h_max 17
_diffrn_reflns_limit_h_min -19
_diffrn_reflns_limit_k_max 7
_diffrn_reflns_limit_k_min -7
_diffrn_reflns_limit_l_max 18
_diffrn_reflns_limit_l_min -18
_diffrn_reflns_number 2043
_diffrn_reflns_theta_full 27.50
_diffrn_reflns_theta_max 27.50
_diffrn_reflns_theta_min 3.30
_exptl_absorpt_coefficient_mu 1.255
_exptl_absorpt_correction_T_max 0.7875
_exptl_absorpt_correction_T_min 0.6338
_exptl_absorpt_correction_type multi-scan
_exptl_absorpt_process_details 'SADABS V2.10 (Sheldrick, G.M., 2003)'
_exptl_crystal_colour colourless
_exptl_crystal_density_diffrn 1.846
_exptl_crystal_density_method 'not measured'
_exptl_crystal_description block
_exptl_crystal_F_000 728
_exptl_crystal_size_max 0.40
_exptl_crystal_size_mid 0.20
_exptl_crystal_size_min 0.20
_refine_diff_density_max 0.792
_refine_diff_density_min -0.866
_refine_diff_density_rms 0.210
_refine_ls_abs_structure_details 'Flack H D (1983), Acta Cryst. A39, 876-881'
_refine_ls_abs_structure_Flack 0.4(3)
_refine_ls_extinction_method none
_refine_ls_goodness_of_fit_ref 1.165
_refine_ls_hydrogen_treatment constr
_refine_ls_matrix_type full
_refine_ls_number_parameters 146
_refine_ls_number_reflns 1519
_refine_ls_number_restraints 14
_refine_ls_restrained_S_all 1.161
_refine_ls_R_factor_all 0.0961
_refine_ls_R_factor_gt 0.0658
_refine_ls_shift/su_max 0.001
_refine_ls_shift/su_mean 0.000
_refine_ls_structure_factor_coef Fsqd
_refine_ls_weighting_details 'calc w=1/[\s^2^(Fo^2^)+(0.0717P)^2^+17.6597P] where P=(Fo^2^+2Fc^2^)/3'
_refine_ls_weighting_scheme calc
_refine_ls_wR_factor_gt 0.1561
_refine_ls_wR_factor_ref 0.1817
_reflns_number_gt 1242
_reflns_number_total 1519
_reflns_threshold_expression >2sigma(I)
_cod_data_source_file eCrystal-484.cif
_cod_data_source_block 2006src0567
_cod_depositor_comments
;
Citation :
Coles, Simon J. and Hursthouse, Michael B. and Davies, David B. and 
Kilic, A. and Uslu, A. (2008) 
University of Southampton, Crystal Structure Report Archive. 
(doi:10.5258/ecrystals/484)

More at:
http://ecrystals.chem.soton.ac.uk/484/

The following automatic conversions were performed:

'_symmetry_cell_setting' value 'Monoclinic' changed to 'monoclinic'
according to the built-in table from CIF Core dictionary named
'cif_core.dic' version 2.4.1 from 2010-06-29.

Automatic conversion script
Id: cif_fix_values 3392 2015-05-12 13:50:21Z andrius 
;
_cod_original_cell_volume 1312.56(14)
_cod_original_sg_symbol_H-M Cc
_cod_database_code 1519989

loop_
_symmetry_equiv_pos_as_xyz
'x, y, z'
'x, -y, z+1/2'
'x+1/2, y+1/2, z'
'x+1/2, -y+1/2, z+1/2'

loop_
_atom_site_label
_atom_site_type_symbol
_atom_site_fract_x
_atom_site_fract_y
_atom_site_fract_z
_atom_site_U_iso_or_equiv
_atom_site_adp_type
_atom_site_occupancy
_atom_site_symmetry_multiplicity
_atom_site_calc_flag
_atom_site_refinement_flags
_atom_site_disorder_assembly
_atom_site_disorder_group
C1 C 1.0951(8) -0.782(2) 1.0453(11) 0.021(3) Uani 1 1 d . . .
H1A H 1.1088 -0.9403 1.0427 0.026 Uiso 1 1 calc R . .
H1B H 1.0433 -0.7663 1.0719 0.026 Uiso 1 1 calc R . .
C2 C 1.1840(8) -0.6674(18) 1.1073(10) 0.014(3) Uani 1 1 d U . .
H2 H 1.2375 -0.6913 1.0824 0.016 Uiso 1 1 calc R . .
C3 C 1.2128(9) -0.756(2) 1.2034(10) 0.019(3) Uani 1 1 d . . .
H3A H 1.2770 -0.7031 1.2387 0.028 Uiso 1 1 calc R . .
H3B H 1.2130 -0.9168 1.2016 0.028 Uiso 1 1 calc R . .
H3C H 1.1673 -0.7060 1.2329 0.028 Uiso 1 1 calc R . .
C4 C 1.1644(9) -0.424(2) 1.1082(10) 0.021(3) Uani 1 1 d U . .
H4A H 1.1124 -0.3994 1.1339 0.025 Uiso 1 1 calc R . .
H4B H 1.2224 -0.3488 1.1484 0.025 Uiso 1 1 calc R . .
N1 N 1.0408(7) -0.366(2) 0.8437(9) 0.024(3) Uani 1 1 d . . .
N2 N 0.8556(7) -0.2234(18) 0.8043(8) 0.019(3) Uani 1 1 d . . .
N3 N 0.9534(7) -0.3800(18) 0.9750(9) 0.023(3) Uani 1 1 d . . .
O1 O 1.0630(6) -0.6940(14) 0.9529(6) 0.015(2) Uani 1 1 d . . .
O2 O 1.1364(6) -0.3288(13) 1.0137(7) 0.021(2) Uani 1 1 d . . .
P1 P 1.0440(2) -0.4381(5) 0.9435(3) 0.0146(7) Uani 1 1 d . . .
P2 P 0.9484(2) -0.2545(6) 0.7744(3) 0.0163(8) Uani 1 1 d . . .
P3 P 0.8622(2) -0.2633(6) 0.9065(2) 0.0150(8) Uani 1 1 d . . .
Cl1 Cl 0.9087(2) -0.4228(5) 0.6555(2) 0.0221(8) Uani 1 1 d . . .
Cl2 Cl 0.9842(2) 0.0346(6) 0.7333(3) 0.0254(9) Uani 1 1 d . . .
Cl3 Cl 0.8416(2) 0.0229(5) 0.9607(2) 0.0220(8) Uani 1 1 d . . .
Cl4 Cl 0.7461(2) -0.4297(6) 0.9053(3) 0.0237(9) Uani 1 1 d . . .

loop_
_atom_site_aniso_label
_atom_site_aniso_U_11
_atom_site_aniso_U_22
_atom_site_aniso_U_33
_atom_site_aniso_U_23
_atom_site_aniso_U_13
_atom_site_aniso_U_12
C1 0.014(6) 0.017(7) 0.035(11) -0.007(7) 0.010(7) 0.000(5)
C2 0.011(5) 0.004(4) 0.021(7) 0.006(5) -0.001(5) 0.001(4)
C3 0.029(7) 0.013(6) 0.009(9) -0.001(5) 0.000(6) -0.001(5)
C4 0.019(5) 0.020(5) 0.018(7) -0.007(5) -0.003(5) -0.010(5)
N1 0.021(6) 0.038(7) 0.020(8) 0.007(6) 0.015(5) 0.008(5)
N2 0.016(5) 0.028(6) 0.013(7) 0.001(5) 0.006(5) 0.011(5)
N3 0.019(5) 0.029(6) 0.024(8) 0.002(5) 0.010(5) 0.011(5)
O1 0.022(4) 0.015(4) 0.009(6) 0.004(4) 0.004(4) 0.000(4)
O2 0.017(4) 0.012(4) 0.031(7) 0.004(4) 0.003(5) -0.006(3)
P1 0.0122(14) 0.0182(15) 0.012(2) 0.0010(14) 0.0027(14) 0.0046(12)
P2 0.0137(14) 0.0241(18) 0.011(2) 0.0013(14) 0.0042(15) 0.0052(13)
P3 0.0119(14) 0.0225(17) 0.009(2) 0.0013(15) 0.0014(14) 0.0044(12)
Cl1 0.0288(16) 0.0269(17) 0.012(2) -0.0049(14) 0.0081(15) -0.0007(14)
Cl2 0.0306(18) 0.0204(17) 0.023(2) 0.0032(15) 0.0061(16) -0.0024(13)
Cl3 0.0253(16) 0.0200(17) 0.021(2) -0.0023(14) 0.0081(16) -0.0008(13)
Cl4 0.0169(14) 0.0299(18) 0.025(2) -0.0070(15) 0.0082(15) -0.0047(13)

loop_
_atom_type_symbol
_atom_type_description
_atom_type_scat_dispersion_real
_atom_type_scat_dispersion_imag
_atom_type_scat_source
C C 0.0033 0.0016 'International Tables Vol C Tables 4.2.6.8 and 6.1.1.4'
H H 0.0000 0.0000 'International Tables Vol C Tables 4.2.6.8 and 6.1.1.4'
N N 0.0061 0.0033 'International Tables Vol C Tables 4.2.6.8 and 6.1.1.4'
O O 0.0106 0.0060 'International Tables Vol C Tables 4.2.6.8 and 6.1.1.4'
P P 0.1023 0.0942 'International Tables Vol C Tables 4.2.6.8 and 6.1.1.4'
Cl Cl 0.1484 0.1585 'International Tables Vol C Tables 4.2.6.8 and 6.1.1.4'

loop_
_geom_angle_atom_site_label_1
_geom_angle_atom_site_label_2
_geom_angle_atom_site_label_3
_geom_angle
_geom_angle_site_symmetry_1
_geom_angle_site_symmetry_3
O1 C1 C2 112.5(10) . .
C3 C2 C4 109.6(12) . .
C3 C2 C1 111.0(10) . .
C4 C2 C1 109.1(10) . .
O2 C4 C2 111.4(11) . .
P2 N1 P1 120.9(6) . .
P3 N2 P2 120.0(7) . .
P3 N3 P1 120.7(8) . .
C1 O1 P1 116.4(8) . .
C4 O2 P1 113.5(7) . .
O2 P1 O1 105.4(5) . .
O2 P1 N1 106.6(6) . .
O1 P1 N1 108.1(6) . .
O2 P1 N3 108.6(6) . .
O1 P1 N3 109.2(5) . .
N1 P1 N3 118.2(6) . .
N1 P2 N2 119.4(6) . .
N1 P2 Cl2 109.2(5) . .
N2 P2 Cl2 109.3(4) . .
N1 P2 Cl1 108.8(5) . .
N2 P2 Cl1 107.7(4) . .
Cl2 P2 Cl1 100.8(2) . .
N2 P3 N3 119.7(6) . .
N2 P3 Cl4 107.8(4) . .
N3 P3 Cl4 108.7(5) . .
N2 P3 Cl3 108.5(4) . .
N3 P3 Cl3 109.2(5) . .
Cl4 P3 Cl3 101.23(19) . .

loop_
_geom_bond_atom_site_label_1
_geom_bond_atom_site_label_2
_geom_bond_distance
_geom_bond_site_symmetry_2
C1 O1 1.445(18) .
C1 C2 1.515(17) .
C2 C3 1.499(19) .
C2 C4 1.511(16) .
C4 O2 1.492(18) .
N1 P2 1.580(12) .
N1 P1 1.586(12) .
N2 P3 1.563(12) .
N2 P2 1.602(10) .
N3 P3 1.579(11) .
N3 P1 1.614(11) .
O1 P1 1.582(9) .
O2 P1 1.581(9) .
P2 Cl2 2.003(5) .
P2 Cl1 2.009(5) .
P3 Cl4 1.994(4) .
P3 Cl3 2.000(5) .
